data_7005167
loop_
_publ_author_name
'Liu, Shuang'
'Jin, Guo-Xin'

_publ_section_title
;
 A facile and general approach to the Rh-M (M = Co, Rh) single bond
 supported by ortho-carborane-1,2-dichalcogenolato ligands.
;
_journal_issue 9
_journal_name_full 'Dalton transactions (Cambridge, England : 2003)'
_journal_page_first 949
_journal_page_last 954
_journal_paper_doi 10.1039/b617295d
_journal_year 2007
_chemical_formula_sum 'C12 H20 B10 Rh2 S2'
_chemical_formula_weight 542.32
_chemical_name_systematic
;
?
;
_space_group_IT_number 62
_symmetry_cell_setting orthorhombic
_symmetry_space_group_name_Hall '-P 2ac 2n'
_symmetry_space_group_name_H-M 'P n m a'
_atom_sites_solution_hydrogens geom
_atom_sites_solution_primary direct
_atom_sites_solution_secondary difmap
_audit_creation_method SHELXL-97
_cell_angle_alpha 90.00
_cell_angle_beta 90.00
_cell_angle_gamma 90.00
_cell_formula_units_Z 4
_cell_length_a 9.247(3)
_cell_length_b 12.611(4)
_cell_length_c 16.472(5)
_cell_measurement_reflns_used 828
_cell_measurement_temperature 293(2)
_cell_measurement_theta_max 26.24
_cell_measurement_theta_min 2.53
_cell_volume 1920.9(10)
_computing_cell_refinement 'Bruker SMART'
_computing_data_collection 'Bruker SMART'
_computing_data_reduction 'Bruker SHELXTL'
_computing_molecular_graphics 'Bruker SHELXTL'
_computing_publication_material 'Bruker SHELXTL'
_computing_structure_refinement 'SHELXL-97 (Sheldrick, 1997)'
_computing_structure_solution 'SHELXS-97 (Sheldrick, 1990)'
_diffrn_ambient_temperature 293(2)
_diffrn_measured_fraction_theta_full 0.988
_diffrn_measured_fraction_theta_max 0.988
_diffrn_measurement_device_type 'CCD area detector'
_diffrn_measurement_method 'phi and omega scans'
_diffrn_radiation_monochromator graphite
_diffrn_radiation_source 'fine-focus sealed tube'
_diffrn_radiation_type MoK\a
_diffrn_radiation_wavelength 0.71073
_diffrn_reflns_av_R_equivalents 0.0645
_diffrn_reflns_av_sigmaI/netI 0.0545
_diffrn_reflns_limit_h_max 11
_diffrn_reflns_limit_h_min -11
_diffrn_reflns_limit_k_max 15
_diffrn_reflns_limit_k_min -16
_diffrn_reflns_limit_l_max 20
_diffrn_reflns_limit_l_min -17
_diffrn_reflns_number 9089
_diffrn_reflns_theta_full 27.14
_diffrn_reflns_theta_max 27.14
_diffrn_reflns_theta_min 2.03
_exptl_absorpt_coefficient_mu 1.928
_exptl_absorpt_correction_T_max 0.8305
_exptl_absorpt_correction_T_min 0.5518
_exptl_absorpt_correction_type multi-scan
_exptl_absorpt_process_details sadabs
_exptl_crystal_colour 'dark red'
_exptl_crystal_density_diffrn 1.875
_exptl_crystal_density_method 'not measured'
_exptl_crystal_description prism
_exptl_crystal_F_000 1056
_exptl_crystal_size_max 0.35
_exptl_crystal_size_mid 0.20
_exptl_crystal_size_min 0.10
_refine_diff_density_max 0.684
_refine_diff_density_min -0.660
_refine_diff_density_rms 0.104
_refine_ls_extinction_method none
_refine_ls_goodness_of_fit_ref 0.863
_refine_ls_hydrogen_treatment constr
_refine_ls_matrix_type full
_refine_ls_number_parameters 133
_refine_ls_number_reflns 2196
_refine_ls_number_restraints 0
_refine_ls_restrained_S_all 0.863
_refine_ls_R_factor_all 0.0474
_refine_ls_R_factor_gt 0.0285
_refine_ls_shift/su_max 0.001
_refine_ls_shift/su_mean 0.000
_refine_ls_structure_factor_coef Fsqd
_refine_ls_weighting_details 'calc w=1/[\s^2^(Fo^2^)+(0.0239P)^2^+0.0000P] where P=(Fo^2^+2Fc^2^)/3'
_refine_ls_weighting_scheme calc
_refine_ls_wR_factor_gt 0.0541
_refine_ls_wR_factor_ref 0.0581
_reflns_number_gt 1573
_reflns_number_total 2196
_reflns_threshold_expression >2sigma(I)
_cod_data_source_file b617295d.txt
_cod_data_source_block f60602d
_cod_depositor_comments
;
The following automatic conversions were performed:
'_symmetry_cell_setting' value 'Orthorhombic' changed to 'orthorhombic'
according to '/home/saulius/struct/CIF-dictionaries/cif_core.dic'
dictionary named 'cif_core.dic' version 2.4.1 from 2010-06-29.

Automatic conversion script
Id: cif_fix_enum 1527 2010-12-29 10:47:43Z saulius 
;
_cod_original_cell_volume 1921.0(10)
_cod_original_sg_symbol_H-M Pnma
_cod_database_code 7005167

loop_
_symmetry_equiv_pos_as_xyz
'x, y, z'
'-x+1/2, -y, z+1/2'
'-x, y+1/2, -z'
'x+1/2, -y+1/2, -z+1/2'
'-x, -y, -z'
'x-1/2, y, -z-1/2'
'x, -y-1/2, z'
'-x-1/2, y-1/2, z-1/2'

loop_
_atom_site_label
_atom_site_type_symbol
_atom_site_fract_x
_atom_site_fract_y
_atom_site_fract_z
_atom_site_U_iso_or_equiv
_atom_site_adp_type
_atom_site_occupancy
_atom_site_symmetry_multiplicity
_atom_site_calc_flag
_atom_site_refinement_flags
_atom_site_disorder_assembly
_atom_site_disorder_group
Rh1 Rh 0.38757(3) 0.35161(2) 0.382883(15) 0.02617(9) Uani 1 1 d . . .
S2 S 0.40229(13) 0.2500 0.50094(7) 0.0277(3) Uani 1 2 d S . .
S1 S 0.17932(13) 0.2500 0.36865(7) 0.0278(3) Uani 1 2 d S . .
B3 B 0.1211(4) 0.1345(3) 0.5246(2) 0.0310(9) Uani 1 1 d . . .
H1 H 0.1659 0.0600 0.5006 0.037 Uiso 1 1 calc R . .
B4 B -0.0519(5) 0.1793(3) 0.4965(3) 0.0361(11) Uani 1 1 d . . .
H2 H -0.1197 0.1341 0.4539 0.043 Uiso 1 1 calc R . .
B5 B 0.1620(5) 0.1796(3) 0.6237(3) 0.0356(10) Uani 1 1 d . . .
H3 H 0.2340 0.1345 0.6641 0.043 Uiso 1 1 calc R . .
B6 B -0.0154(5) 0.1358(4) 0.5973(3) 0.0433(12) Uani 1 1 d . . .
H4 H -0.0612 0.0619 0.6216 0.052 Uiso 1 1 calc R . .
B7 B -0.1247(7) 0.2500 0.5806(4) 0.0454(17) Uani 1 2 d S . .
H5 H -0.2413 0.2500 0.5939 0.055 Uiso 1 2 calc SR . .
B8 B 0.0081(7) 0.2500 0.6597(4) 0.0430(17) Uani 1 2 d S . .
H6 H -0.0222 0.2500 0.7243 0.052 Uiso 1 2 calc SR . .
C1 C 0.0977(5) 0.2500 0.4702(3) 0.0269(11) Uani 1 2 d S . .
C2 C 0.2173(5) 0.2500 0.5413(3) 0.0234(10) Uani 1 2 d S . .
C3 C 0.4358(5) 0.5245(3) 0.3835(2) 0.0495(11) Uani 1 1 d . . .
H3A H 0.4024 0.5732 0.4215 0.059 Uiso 1 1 calc R . .
C4 C 0.5636(5) 0.4645(4) 0.3883(3) 0.0545(12) Uani 1 1 d . . .
H4A H 0.6279 0.4642 0.4316 0.065 Uiso 1 1 calc R . .
C5 C 0.5780(4) 0.4049(4) 0.3165(3) 0.0496(12) Uani 1 1 d . . .
H5A H 0.6550 0.3608 0.3031 0.059 Uiso 1 1 calc R . .
C6 C 0.4561(4) 0.4237(3) 0.2692(2) 0.0450(10) Uani 1 1 d . . .
H6A H 0.4358 0.3933 0.2191 0.054 Uiso 1 1 calc R . .
C7 C 0.3690(4) 0.4970(3) 0.3109(2) 0.0458(11) Uani 1 1 d . . .
H7 H 0.2806 0.5230 0.2928 0.055 Uiso 1 1 calc R . .

loop_
_atom_site_aniso_label
_atom_site_aniso_U_11
_atom_site_aniso_U_22
_atom_site_aniso_U_33
_atom_site_aniso_U_23
_atom_site_aniso_U_13
_atom_site_aniso_U_12
Rh1 0.02679(15) 0.02679(15) 0.02493(14) 0.00097(12) 0.00224(12) -0.00268(13)
S2 0.0256(6) 0.0328(7) 0.0246(6) 0.000 -0.0017(5) 0.000
S1 0.0279(6) 0.0297(7) 0.0258(7) 0.000 -0.0038(5) 0.000
B3 0.035(2) 0.022(2) 0.036(2) 0.0023(17) 0.0046(19) -0.0039(19)
B4 0.027(2) 0.031(3) 0.050(3) -0.0003(19) 0.007(2) -0.0058(18)
B5 0.043(2) 0.034(2) 0.030(2) 0.0065(18) 0.0089(19) -0.0014(18)
B6 0.042(3) 0.035(3) 0.052(3) 0.006(2) 0.014(2) -0.005(2)
B7 0.032(4) 0.039(4) 0.065(4) 0.000 0.020(3) 0.000
B8 0.044(4) 0.041(4) 0.043(4) 0.000 0.019(3) 0.000
C1 0.021(2) 0.028(3) 0.032(3) 0.000 0.003(2) 0.000
C2 0.029(3) 0.020(3) 0.021(2) 0.000 0.0038(19) 0.000
C3 0.074(3) 0.032(2) 0.043(2) -0.0072(19) 0.019(2) -0.015(2)
C4 0.048(3) 0.061(3) 0.055(3) 0.017(2) -0.009(2) -0.035(2)
C5 0.038(3) 0.047(3) 0.064(3) 0.007(2) 0.024(2) -0.007(2)
C6 0.060(3) 0.043(3) 0.032(2) 0.0041(19) 0.013(2) -0.016(2)
C7 0.047(3) 0.038(3) 0.052(3) 0.020(2) 0.004(2) 0.000(2)

loop_
_atom_type_symbol
_atom_type_description
_atom_type_scat_dispersion_real
_atom_type_scat_dispersion_imag
_atom_type_scat_source
C C 0.0033 0.0016 'International Tables Vol C Tables 4.2.6.8 and 6.1.1.4'
H H 0.0000 0.0000 'International Tables Vol C Tables 4.2.6.8 and 6.1.1.4'
B B 0.0013 0.0007 'International Tables Vol C Tables 4.2.6.8 and 6.1.1.4'
S S 0.1246 0.1234 'International Tables Vol C Tables 4.2.6.8 and 6.1.1.4'
Rh Rh -1.1178 0.9187 'International Tables Vol C Tables 4.2.6.8 and 6.1.1.4'

loop_
_geom_angle_atom_site_label_1
_geom_angle_atom_site_label_2
_geom_angle_atom_site_label_3
_geom_angle
_geom_angle_site_symmetry_1
_geom_angle_site_symmetry_3
_geom_angle_publ_flag
C4 Rh1 C6 62.69(16) . . ?
C4 Rh1 C5 37.82(15) . . ?
C6 Rh1 C5 37.24(14) . . ?
C4 Rh1 C7 61.99(16) . . ?
C6 Rh1 C7 37.53(14) . . ?
C5 Rh1 C7 62.19(16) . . ?
C4 Rh1 C3 37.31(15) . . ?
C6 Rh1 C3 62.34(15) . . ?
C5 Rh1 C3 62.49(17) . . ?
C7 Rh1 C3 36.67(14) . . ?
C4 Rh1 S1 171.73(13) . . ?
C6 Rh1 S1 112.63(11) . . ?
C5 Rh1 S1 142.05(13) . . ?
C7 Rh1 S1 109.99(11) . . ?
C3 Rh1 S1 134.94(13) . . ?
C4 Rh1 S2 106.46(12) . . ?
C6 Rh1 S2 158.43(12) . . ?
C5 Rh1 S2 122.73(13) . . ?
C7 Rh1 S2 156.30(12) . . ?
C3 Rh1 S2 121.53(11) . . ?
S1 Rh1 S2 80.19(4) . . ?
C4 Rh1 Rh1 131.13(14) . 7_565 ?
C6 Rh1 Rh1 114.71(11) . 7_565 ?
C5 Rh1 Rh1 107.96(12) . 7_565 ?
C7 Rh1 Rh1 146.84(12) . 7_565 ?
C3 Rh1 Rh1 168.43(13) . 7_565 ?
S1 Rh1 Rh1 56.56(2) . 7_565 ?
S2 Rh1 Rh1 56.68(2) . 7_565 ?
C2 S2 Rh1 104.32(12) . 7_565 ?
C2 S2 Rh1 104.32(12) . . ?
Rh1 S2 Rh1 66.64(4) 7_565 . ?
C1 S1 Rh1 104.41(13) . . ?
C1 S1 Rh1 104.41(13) . 7_565 ?
Rh1 S1 Rh1 66.89(4) . 7_565 ?
C1 B3 C2 55.6(2) . . ?
C1 B3 B6 105.0(3) . . ?
C2 B3 B6 104.8(3) . . ?
C1 B3 B4 58.5(2) . . ?
C2 B3 B4 103.8(3) . . ?
B6 B3 B4 61.2(2) . . ?
C1 B3 B5 103.6(3) . . ?
C2 B3 B5 58.2(2) . . ?
B6 B3 B5 61.1(2) . . ?
B4 B3 B5 109.5(3) . . ?
C1 B4 B3 59.8(2) . . ?
C1 B4 B7 104.1(3) . . ?
B3 B4 B7 107.5(4) . . ?
C1 B4 B6 104.2(3) . . ?
B3 B4 B6 58.9(2) . . ?
B7 B4 B6 60.0(3) . . ?
C1 B4 B4 58.41(16) . 7_565 ?
B3 B4 B4 108.75(19) . 7_565 ?
B7 B4 B4 59.94(17) . 7_565 ?
B6 B4 B4 107.9(2) . 7_565 ?
C2 B5 B3 59.7(2) . . ?
C2 B5 B5 58.53(16) . 7_565 ?
B3 B5 B5 108.76(18) . 7_565 ?
C2 B5 B8 104.2(3) . . ?
B3 B5 B8 107.3(4) . . ?
B5 B5 B8 60.05(16) 7_565 . ?
C2 B5 B6 104.1(3) . . ?
B3 B5 B6 58.6(2) . . ?
B5 B5 B6 108.0(2) 7_565 . ?
B8 B5 B6 60.0(3) . . ?
B3 B6 B4 59.9(2) . . ?
B3 B6 B7 108.3(3) . . ?
B4 B6 B7 60.0(3) . . ?
B3 B6 B8 108.5(3) . . ?
B4 B6 B8 108.2(3) . . ?
B7 B6 B8 60.3(3) . . ?
B3 B6 B5 60.2(2) . . ?
B4 B6 B5 107.8(3) . . ?
B7 B6 B5 108.0(3) . . ?
B8 B6 B5 59.9(3) . . ?
B4 B7 B4 60.1(3) . 7_565 ?
B4 B7 B6 108.1(4) . 7_565 ?
B4 B7 B6 60.0(2) 7_565 7_565 ?
B4 B7 B6 60.0(2) . . ?
B4 B7 B6 108.1(4) 7_565 . ?
B6 B7 B6 107.9(5) 7_565 . ?
B4 B7 B8 107.9(4) . . ?
B4 B7 B8 107.9(4) 7_565 . ?
B6 B7 B8 59.9(3) 7_565 . ?
B6 B7 B8 59.9(3) . . ?
B5 B8 B5 59.9(3) 7_565 . ?
B5 B8 B6 108.0(4) 7_565 . ?
B5 B8 B6 60.1(2) . . ?
B5 B8 B6 60.1(2) 7_565 7_565 ?
B5 B8 B6 108.0(4) . 7_565 ?
B6 B8 B6 107.8(5) . 7_565 ?
B5 B8 B7 107.8(4) 7_565 . ?
B5 B8 B7 107.8(4) . . ?
B6 B8 B7 59.8(3) . . ?
B6 B8 B7 59.8(3) 7_565 . ?
C2 C1 B4 111.9(3) . . ?
C2 C1 B4 111.9(3) . 7_565 ?
B4 C1 B4 63.2(3) . 7_565 ?
C2 C1 B3 62.3(2) . 7_565 ?
B4 C1 B3 114.3(3) . 7_565 ?
B4 C1 B3 61.8(2) 7_565 7_565 ?
C2 C1 B3 62.3(2) . . ?
B4 C1 B3 61.8(2) . . ?
B4 C1 B3 114.3(3) 7_565 . ?
B3 C1 B3 115.3(4) 7_565 . ?
C2 C1 S1 112.3(3) . . ?
B4 C1 S1 124.5(3) . . ?
B4 C1 S1 124.5(3) 7_565 . ?
B3 C1 S1 115.0(2) 7_565 . ?
B3 C1 S1 115.0(2) . . ?
C1 C2 B5 111.9(3) . 7_565 ?
C1 C2 B5 111.9(3) . . ?
B5 C2 B5 62.9(3) 7_565 . ?
C1 C2 B3 62.1(2) . . ?
B5 C2 B3 114.3(3) 7_565 . ?
B5 C2 B3 62.1(2) . . ?
C1 C2 B3 62.1(2) . 7_565 ?
B5 C2 B3 62.1(2) 7_565 7_565 ?
B5 C2 B3 114.3(3) . 7_565 ?
B3 C2 B3 114.8(4) . 7_565 ?
C1 C2 S2 112.2(3) . . ?
B5 C2 S2 124.7(3) 7_565 . ?
B5 C2 S2 124.7(3) . . ?
B3 C2 S2 115.0(2) . . ?
B3 C2 S2 115.0(2) 7_565 . ?
C7 C3 C4 106.7(4) . . ?
C7 C3 Rh1 70.3(2) . . ?
C4 C3 Rh1 69.0(2) . . ?
C3 C4 C5 108.7(4) . . ?
C3 C4 Rh1 73.7(2) . . ?
C5 C4 Rh1 71.6(2) . . ?
C6 C5 C4 107.6(4) . . ?
C6 C5 Rh1 71.2(2) . . ?
C4 C5 Rh1 70.5(2) . . ?
C5 C6 C7 107.7(4) . . ?
C5 C6 Rh1 71.5(2) . . ?
C7 C6 Rh1 71.8(2) . . ?
C3 C7 C6 109.3(4) . . ?
C3 C7 Rh1 73.1(2) . . ?
C6 C7 Rh1 70.7(2) . . ?

loop_
_geom_bond_atom_site_label_1
_geom_bond_atom_site_label_2
_geom_bond_distance
_geom_bond_site_symmetry_2
_geom_bond_publ_flag
Rh1 C4 2.164(4) . ?
Rh1 C6 2.175(4) . ?
Rh1 C5 2.179(4) . ?
Rh1 C7 2.190(4) . ?
Rh1 C3 2.226(4) . ?
Rh1 S1 2.3250(12) . ?
Rh1 S2 2.3328(11) . ?
Rh1 Rh1 2.5627(10) 7_565 ?
S2 C2 1.835(5) . ?
S2 Rh1 2.3328(11) 7_565 ?
S1 C1 1.835(5) . ?
S1 Rh1 2.3250(12) 7_565 ?
B3 C1 1.725(5) . ?
B3 C2 1.729(4) . ?
B3 B6 1.739(6) . ?
B3 B4 1.759(6) . ?
B3 B5 1.769(6) . ?
B4 C1 1.702(5) . ?
B4 B7 1.780(7) . ?
B4 B6 1.781(6) . ?
B4 B4 1.783(8) 7_565 ?
B5 C2 1.702(5) . ?
B5 B5 1.777(8) 7_565 ?
B5 B8 1.779(7) . ?
B5 B6 1.784(6) . ?
B6 B7 1.781(6) . ?
B6 B8 1.782(6) . ?
B7 B4 1.780(7) 7_565 ?
B7 B6 1.781(6) 7_565 ?
B7 B8 1.790(10) . ?
B8 B5 1.779(7) 7_565 ?
B8 B6 1.782(6) 7_565 ?
C1 C2 1.611(6) . ?
C1 B4 1.702(5) 7_565 ?
C1 B3 1.725(5) 7_565 ?
C2 B5 1.702(5) 7_565 ?
C2 B3 1.729(4) 7_565 ?
C3 C7 1.389(5) . ?
C3 C4 1.405(6) . ?
C4 C5 1.407(6) . ?
C5 C6 1.390(5) . ?
C6 C7 1.405(5) . ?
